data_4001877
loop_
_publ_author_name
'Jeong, Seok'
'Kim, Dongwook'
'Shin, Sunyoung'
'Moon, Dohyun'
'Cho, Sung June'
'Lah, Myoung Soo'

_publ_section_title
;
 Combinational Synthetic Approaches for Isoreticular and Polymorphic
 Metal--Organic Frameworks with Tuned Pore Geometries and Surface
 Properties
;
_journal_issue 4
_journal_name_full 'Chemistry of Materials'
_journal_page_first 1711
_journal_paper_doi 10.1021/cm404239s
_journal_volume 26
_journal_year 2014
_chemical_formula_sum 'C19 H12 N2 Ni O6'
_chemical_formula_weight 423.02
_chemical_name_systematic
; 
 ? 
;
_space_group_IT_number 194
_symmetry_cell_setting hexagonal
_symmetry_space_group_name_Hall '-P 6c 2c'
_symmetry_space_group_name_H-M 'P 63/m m c'
_atom_sites_solution_hydrogens geom
_atom_sites_solution_primary direct
_atom_sites_solution_secondary difmap
_audit_creation_method SHELXL-97
_cell_angle_alpha 90.00
_cell_angle_beta 90.00
_cell_angle_gamma 120.00
_cell_formula_units_Z 2
_cell_length_a 9.4690(13)
_cell_length_b 9.4690(13)
_cell_length_c 22.233(4)
_cell_measurement_reflns_used 9300
_cell_measurement_temperature 100(2)
_cell_measurement_theta_max 25.97
_cell_measurement_theta_min 3.35
_cell_volume 1726.4(5)
_computing_cell_refinement HKL3000
_computing_data_collection 'PAL ADSC Quantum-210 ADX Program'
_computing_data_reduction HKL3000
_computing_molecular_graphics 'Diamond 3'
_computing_publication_material WinGX
_computing_structure_refinement 'Bruker SHELXTL-XL'
_computing_structure_solution 'Bruker SHELXTL-XS'
_diffrn_ambient_temperature 100(2)
_diffrn_measured_fraction_theta_full 0.981
_diffrn_measured_fraction_theta_max 0.981
_diffrn_measurement_device_type 'ADSC Q210 CCD area detector'
_diffrn_measurement_method 'omega scan'
_diffrn_radiation_monochromator 'Si(111) double crystal monochromator'
_diffrn_radiation_source 'PLSII 2D bending magnet'
_diffrn_radiation_type synchrotron
_diffrn_radiation_wavelength 0.89999
_diffrn_reflns_av_R_equivalents 0.1578
_diffrn_reflns_av_sigmaI/netI 0.0518
_diffrn_reflns_limit_h_max 9
_diffrn_reflns_limit_h_min -9
_diffrn_reflns_limit_k_max 9
_diffrn_reflns_limit_k_min -9
_diffrn_reflns_limit_l_max 21
_diffrn_reflns_limit_l_min -21
_diffrn_reflns_number 5053
_diffrn_reflns_theta_full 25.97
_diffrn_reflns_theta_max 25.97
_diffrn_reflns_theta_min 3.35
_exptl_absorpt_coefficient_mu 1.066
_exptl_absorpt_correction_T_max 0.9894
_exptl_absorpt_correction_T_min 0.9790
_exptl_absorpt_correction_type multi-scan
_exptl_absorpt_process_details 'HKL3000 Scalepack'
_exptl_crystal_colour 'pale green'
_exptl_crystal_density_diffrn 0.814
_exptl_crystal_density_method 'not measured'
_exptl_crystal_description plate
_exptl_crystal_F_000 432
_exptl_crystal_size_max 0.02
_exptl_crystal_size_mid 0.02
_exptl_crystal_size_min 0.01
_refine_diff_density_max 0.507
_refine_diff_density_min -0.266
_refine_diff_density_rms 0.067
_refine_ls_extinction_coef 0.13(10)
_refine_ls_extinction_expression Fc^*^=kFc[1+0.001xFc^2^\l^3^/sin(2\q)]^-1/4^
_refine_ls_extinction_method SHELXL
_refine_ls_goodness_of_fit_ref 1.844
_refine_ls_hydrogen_treatment constr
_refine_ls_matrix_type full
_refine_ls_number_parameters 86
_refine_ls_number_reflns 355
_refine_ls_number_restraints 137
_refine_ls_restrained_S_all 1.902
_refine_ls_R_factor_all 0.1953
_refine_ls_R_factor_gt 0.1715
_refine_ls_shift/su_max 0.000
_refine_ls_shift/su_mean 0.000
_refine_ls_structure_factor_coef Fsqd
_refine_ls_weighting_details 'calc w=1/[\s^2^(Fo^2^)+(0.2000P)^2^+0.0000P] where P=(Fo^2^+2Fc^2^)/3'
_refine_ls_weighting_scheme calc
_refine_ls_wR_factor_gt 0.4489
_refine_ls_wR_factor_ref 0.4735
_reflns_number_gt 236
_reflns_number_total 355
_reflns_threshold_expression >2sigma(I)
_cod_data_source_file cm404239s_si_004.cif
_cod_data_source_block p13_016p63mmc
_cod_depositor_comments
;
The following automatic conversions were performed:

'_symmetry_cell_setting' value 'Hexagonal' changed to 'hexagonal'
according to
/usr/data/users/saulius/automatic-downloads/current/ACS/lib/dictionaries/cif_core.dic
dictionary named 'cif_core.dic' version 2.4.2 from 2011-04-26.

Automatic conversion script
Id: cif_fix_values 2281 2013-09-26 08:29:07Z andrius 

The following automatic conversions were performed:

'_exptl_absorpt_correction_type' value 'Multi-scans' was replaced
with the value 'multi-scan' as specified in the replacement file
'src/cod-tools/trunk/data/replacement-values/replacement_values.lst'.

Automatic conversion script
Id: cif_fix_values 5376 2017-05-30 11:51:03Z andrius 
;
_cod_original_sg_symbol_H-M P6(3)/mmc
_cod_database_code 4001877

loop_
_symmetry_equiv_pos_as_xyz
'x, y, z'
'-x, -y, z+1/2'
'-y, x-y, z'
'-x+y, -x, z'
'x-y, x, z+1/2'
'y, -x+y, z+1/2'
'x-y, -y, -z'
'-x, -x+y, -z'
'y, x, -z'
'-y, -x, -z+1/2'
'x, x-y, -z+1/2'
'-x+y, y, -z+1/2'
'-x, -y, -z'
'x, y, -z-1/2'
'y, -x+y, -z'
'x-y, x, -z'
'-x+y, -x, -z-1/2'
'-y, x-y, -z-1/2'
'-x+y, y, z'
'x, x-y, z'
'-y, -x, z'
'y, x, z-1/2'
'-x, -x+y, z-1/2'
'x-y, -y, z-1/2'

loop_
_atom_site_label
_atom_site_type_symbol
_atom_site_fract_x
_atom_site_fract_y
_atom_site_fract_z
_atom_site_U_iso_or_equiv
_atom_site_adp_type
_atom_site_occupancy
_atom_site_symmetry_multiplicity
_atom_site_calc_flag
_atom_site_refinement_flags
_atom_site_disorder_group
Ni1 Ni 0.0000 0.0000 0.2500 0.275(9) Uani 1 12 d SDU .
O1 O 0.221(2) 0.222(2) 0.2500 0.29(2) Uani 0.50 2 d SPDU 1
C1 C 0.317(3) 0.1585(15) 0.2500 0.29(6) Uani 0.50 4 d SPDU 1
C2 C 0.492(3) 0.2462(15) 0.2500 0.19(3) Uani 0.50 4 d SPDU 1
C3 C 0.5830(14) 0.4170(14) 0.2500 0.21(4) Uani 0.50 4 d SPDU 1
H3 H 0.5251 0.4749 0.2500 0.258 Uiso 0.50 4 calc SPR 1
O2 O 0.245(2) 0.1223(10) 0.2500 0.173(14) Uani 0.50 4 d SPDU 2
O3 O 0.319(5) 0.403(4) 0.2500 0.23(2) Uani 0.25 2 d SPDU 2
C4 C 0.351(2) 0.290(2) 0.2500 0.116(17) Uani 0.25 2 d SPDU 2
C5 C 0.5225(14) 0.3349(11) 0.2500 0.20(3) Uani 0.50 2 d SPDU 2
N1N N 0.0000 0.0000 0.1565(9) 0.251(16) Uani 1 6 d SDU 1
C2N C 0.111(2) 0.141(3) 0.1270(10) 0.049(10) Uani 0.17 1 d PDU 1
C3N C 0.111(3) 0.137(3) 0.0646(10) 0.100(16) Uani 0.17 1 d PDU 1
C4N C 0.0000 0.0000 0.0323(5) 0.195(19) Uani 1 6 d SDU 1
C5N C -0.105(6) -0.142(4) 0.0626(15) 0.28(7) Uani 0.17 1 d PDU 1
C6N C -0.104(6) -0.142(4) 0.1251(15) 0.34(9) Uani 0.17 1 d PDU 1

loop_
_atom_site_aniso_label
_atom_site_aniso_U_11
_atom_site_aniso_U_22
_atom_site_aniso_U_33
_atom_site_aniso_U_23
_atom_site_aniso_U_13
_atom_site_aniso_U_12
Ni1 0.106(5) 0.106(5) 0.61(2) 0.000 0.000 0.053(3)
O1 0.23(4) 0.33(5) 0.42(5) 0.000 0.000 0.21(4)
C1 0.13(7) 0.27(9) 0.43(9) 0.000 0.000 0.06(4)
C2 0.16(5) 0.14(4) 0.27(6) 0.000 0.000 0.08(3)
C3 0.21(5) 0.21(5) 0.23(6) 0.000 0.000 0.10(5)
O2 0.030(18) 0.082(14) 0.39(4) 0.000 0.000 0.015(9)
O3 0.24(5) 0.12(3) 0.35(6) 0.000 0.000 0.12(4)
C4 0.15(5) 0.11(4) 0.12(3) 0.000 0.000 0.09(3)
C5 0.10(2) 0.17(4) 0.39(8) 0.000 0.000 0.11(3)
N1N 0.128(18) 0.128(18) 0.50(5) 0.000 0.000 0.064(9)
C2N 0.04(2) 0.07(2) 0.059(16) 0.024(15) 0.034(12) 0.048(15)
C3N 0.100(17) 0.100(17) 0.100(17) -0.002(6) 0.004(6) 0.050(9)
C4N 0.139(18) 0.139(18) 0.31(5) 0.000 0.000 0.069(9)
C5N 0.17(9) 0.26(9) 0.48(11) -0.08(6) 0.04(7) 0.15(7)
C6N 0.34(13) 0.30(10) 0.47(12) -0.23(8) -0.05(9) 0.23(9)

loop_
_atom_type_symbol
_atom_type_description
_atom_type_scat_dispersion_real
_atom_type_scat_dispersion_imag
_atom_type_scat_source
C C 0.0058 0.0027 'International Tables Vol C Tables 4.2.6.8 and 6.1.1.4'
H H 0.0000 0.0000 'International Tables Vol C Tables 4.2.6.8 and 6.1.1.4'
N N 0.0108 0.0056 'International Tables Vol C Tables 4.2.6.8 and 6.1.1.4'
O O 0.0183 0.0102 'International Tables Vol C Tables 4.2.6.8 and 6.1.1.4'
Ni Ni 0.2308 1.6877 'International Tables Vol C Tables 4.2.6.8 and 6.1.1.4'

loop_
_geom_angle_atom_site_label_1
_geom_angle_atom_site_label_2
_geom_angle_atom_site_label_3
_geom_angle
_geom_angle_site_symmetry_1
_geom_angle_site_symmetry_3
O2 Ni1 O2 120.0 4 .
O2 Ni1 O2 120.0 4 3
O2 Ni1 O2 120.000(1) . 3
O2 Ni1 N1N 90.000(1) 4 14_556
O2 Ni1 N1N 90.000(1) . 14_556
O2 Ni1 N1N 90.0 3 14_556
O2 Ni1 N1N 90.000(1) 4 .
O2 Ni1 N1N 90.000(1) . .
O2 Ni1 N1N 90.0 3 .
N1N Ni1 N1N 180.000(1) 14_556 .
O2 Ni1 O1 150.3(4) 4 .
O2 Ni1 O1 30.3(4) . .
O2 Ni1 O1 89.7(5) 3 .
N1N Ni1 O1 90.000(4) 14_556 .
N1N Ni1 O1 90.000(4) . .
O2 Ni1 O1 30.3(4) 4 21
O2 Ni1 O1 150.3(4) . 21
O2 Ni1 O1 89.7(5) 3 21
N1N Ni1 O1 90.000(4) 14_556 21
N1N Ni1 O1 90.000(4) . 21
O1 Ni1 O1 179.5(9) . 21
O2 Ni1 O1 89.7(4) 4 20
O2 Ni1 O1 30.3(4) . 20
O2 Ni1 O1 150.3(5) 3 20
N1N Ni1 O1 90.000(2) 14_556 20
N1N Ni1 O1 90.000(2) . 20
O1 Ni1 O1 60.5(9) . 20
O1 Ni1 O1 120.000(3) 21 20
O2 Ni1 O1 150.3(5) 4 19
O2 Ni1 O1 89.7(5) . 19
O2 Ni1 O1 30.3(4) 3 19
N1N Ni1 O1 90.000(2) 14_556 19
N1N Ni1 O1 90.000(2) . 19
O1 Ni1 O1 59.5(9) . 19
O1 Ni1 O1 120.000(2) 21 19
O1 Ni1 O1 120.000(2) 20 19
O2 Ni1 O1 89.7(4) 4 3
O2 Ni1 O1 150.3(4) . 3
O2 Ni1 O1 30.3(4) 3 3
N1N Ni1 O1 90.000(2) 14_556 3
N1N Ni1 O1 90.000(2) . 3
O1 Ni1 O1 120.000(2) . 3
O1 Ni1 O1 59.5(9) 21 3
O1 Ni1 O1 179.5(9) 20 3
O1 Ni1 O1 60.5(9) 19 3
O2 Ni1 O1 30.3(4) 4 4
O2 Ni1 O1 89.7(4) . 4
O2 Ni1 O1 150.3(5) 3 4
N1N Ni1 O1 90.000(2) 14_556 4
N1N Ni1 O1 90.000(2) . 4
O1 Ni1 O1 120.000(3) . 4
O1 Ni1 O1 60.5(9) 21 4
O1 Ni1 O1 59.5(9) 20 4
O1 Ni1 O1 179.5(9) 19 4
O1 Ni1 O1 120.000(5) 3 4
C1 O1 Ni1 96.4(14) . .
O1 C1 O1 107(2) 20 .
O1 C1 C2 126.6(11) 20 .
O1 C1 C2 126.6(11) . .
C3 C2 C3 116(3) . 3_655
C3 C2 C1 122.0(14) . .
C3 C2 C1 122.0(14) 3_655 .
C2 C3 C2 124(3) . 4_665
C4 O2 C4 102(2) 20 .
C4 O2 Ni1 129.0(10) 20 .
C4 O2 Ni1 129.0(10) . .
O3 C4 O2 129(3) . .
O3 C4 C5 117(2) . .
O2 C4 C5 113.9(17) . .
C5 C5 C5 120.000(3) 21_665 20
C5 C5 C4 134.8(9) 21_665 .
C5 C5 C4 105.2(9) 20 .
C2N N1N C2N 32(2) 21 3
C2N N1N C2N 72(2) 21 4
C2N N1N C2N 99.4(15) 3 4
C2N N1N C2N 119(2) 21 .
C2N N1N C2N 99.4(15) 3 .
C2N N1N C2N 99.4(15) 4 .
C2N N1N C2N 99.4(15) 21 19
C2N N1N C2N 72(2) 3 19
C2N N1N C2N 119(2) 4 19
C2N N1N C2N 32(2) . 19
C2N N1N C2N 99.4(15) 21 20
C2N N1N C2N 119(2) 3 20
C2N N1N C2N 32(2) 4 20
C2N N1N C2N 72(2) . 20
C2N N1N C2N 99.4(15) 19 20
C2N N1N C6N 23(3) 21 .
C2N N1N C6N 55(3) 3 .
C2N N1N C6N 49(3) 4 .
C2N N1N C6N 122(2) . .
C2N N1N C6N 113(2) 19 .
C2N N1N C6N 79(3) 20 .
C2N N1N C6N 49(3) 21 19
C2N N1N C6N 79(3) 3 19
C2N N1N C6N 23(3) 4 19
C2N N1N C6N 113(2) . 19
C2N N1N C6N 122(2) 19 19
C2N N1N C6N 55(3) 20 19
C6N N1N C6N 26(6) . 19
C2N N1N C6N 55(3) 21 20
C2N N1N C6N 23(3) 3 20
C2N N1N C6N 113(2) 4 20
C2N N1N C6N 79(3) . 20
C2N N1N C6N 49(3) 19 20
C2N N1N C6N 122(2) 20 20
C6N N1N C6N 75(5) . 20
C6N N1N C6N 97(2) 19 20
C2N N1N C6N 122(2) 21 21
C2N N1N C6N 113(2) 3 21
C2N N1N C6N 79(3) 4 21
C2N N1N C6N 23(3) . 21
C2N N1N C6N 55(3) 19 21
C2N N1N C6N 49(3) 20 21
C6N N1N C6N 113(4) . 21
C6N N1N C6N 97.1(19) 19 21
C6N N1N C6N 97.1(19) 20 21
C2N N1N C6N 113(2) 21 3
C2N N1N C6N 122(2) 3 3
C2N N1N C6N 55(3) 4 3
C2N N1N C6N 49(3) . 3
C2N N1N C6N 79(3) 19 3
C2N N1N C6N 23(3) 20 3
C6N N1N C6N 97.1(19) . 3
C6N N1N C6N 75(5) 19 3
C6N N1N C6N 113(4) 20 3
C6N N1N C6N 26(6) 21 3
C2N N1N C6N 79(3) 21 4
C2N N1N C6N 49(3) 3 4
C2N N1N C6N 122(2) 4 4
C2N N1N C6N 55(3) . 4
C2N N1N C6N 23(3) 19 4
C2N N1N C6N 113(2) 20 4
C6N N1N C6N 97.1(19) . 4
C6N N1N C6N 113(4) 19 4
C6N N1N C6N 26(6) 20 4
C6N N1N C6N 75(5) 21 4
C6N N1N C6N 97.1(19) 3 4
C6N C2N C2N 146(4) 21 19
C6N C2N C6N 14(4) 21 3
C2N C2N C6N 133(2) 19 3
C6N C2N C6N 132(6) 21 4
C2N C2N C6N 14(3) 19 4
C6N C2N C6N 119(3) 3 4
C6N C2N N1N 79(4) 21 .
C2N C2N N1N 73.8(10) 19 .
C6N C2N N1N 65.9(18) 3 .
C6N C2N N1N 62.9(19) 4 .
C6N C2N C3N 84(4) 21 .
C2N C2N C3N 90.5(11) 19 .
C6N C2N C3N 87(2) 3 .
C6N C2N C3N 88(2) 4 .
N1N C2N C3N 117(2) . .
C6N C2N C5N 65(4) 21 21
C2N C2N C5N 108(2) 19 21
C6N C2N C5N 68(3) 3 21
C6N C2N C5N 102(3) 4 21
N1N C2N C5N 111(2) . 21
C3N C2N C5N 20(2) . 21
C6N C2N C3N 109(5) 21 19
C2N C2N C3N 60.5(16) 19 19
C6N C2N C3N 107(3) 3 19
C6N C2N C3N 59(2) 4 19
N1N C2N C3N 105(2) . 19
C3N C2N C3N 30(2) . 19
C5N C2N C3N 48(3) 21 19
C6N C2N C2N 27(4) 21 20
C2N C2N C2N 120.000(11) 19 20
C6N C2N C2N 13(2) 3 20
C6N C2N C2N 106(2) 4 20
N1N C2N C2N 54.2(11) . 20
C3N C2N C2N 88.5(12) . 20
C5N C2N C2N 71(3) 21 20
C3N C2N C2N 103.1(12) 19 20
C6N C2N C6N 118(5) 21 20
C2N C2N C6N 28.7(17) 19 20
C6N C2N C6N 104(4) 3 20
C6N C2N C6N 15(3) 4 20
N1N C2N C6N 50.7(16) . 20
C3N C2N C6N 88(2) . 20
C5N C2N C6N 99(2) 21 20
C3N C2N C6N 62(2) 19 20
C2N C2N C6N 91.4(17) 20 20
C6N C2N C5N 48(4) 21 3
C2N C2N C5N 115.1(10) 19 3
C6N C2N C5N 49(2) 3 3
C6N C2N C5N 106(2) 4 3
N1N C2N C5N 96(2) . 3
C3N C2N C5N 38(2) . 3
C5N C2N C5N 19(4) 21 3
C3N C2N C5N 61.4(15) 19 3
C2N C2N C5N 52.1(18) 20 3
C6N C2N C5N 98(2) 20 3
C6N C2N C5N 113(5) 21 4
C2N C2N C5N 49.8(13) 19 4
C6N C2N C5N 107(3) 3 4
C6N C2N C5N 46.5(18) 4 4
N1N C2N C5N 93(2) . 4
C3N C2N C5N 42(2) . 4
C5N C2N C5N 58(3) 21 4
C3N C2N C5N 14(2) 19 4
C2N C2N C5N 100.8(13) 20 4
C6N C2N C5N 48.8(19) 20 4
C5N C2N C5N 67.7(15) 3 4
C5N C3N C3N 149(4) 21 19
C5N C3N C5N 17(5) 21 3
C3N C3N C5N 133(2) 19 3
C5N C3N C5N 137(6) 21 4
C3N C3N C5N 12(2) 19 4
C5N C3N C5N 121(3) 3 4
C5N C3N C2N 96(5) 21 .
C3N C3N C2N 89.5(11) 19 .
C5N C3N C2N 94(2) 3 .
C5N C3N C2N 92(2) 4 .
C5N C3N C4N 78(4) 21 .
C3N C3N C4N 73.4(14) 19 .
C5N C3N C4N 66(2) 3 .
C5N C3N C4N 62(2) 4 .
C2N C3N C4N 122(2) . .
C5N C3N C6N 73(5) 21 21
C3N C3N C6N 108(2) 19 21
C5N C3N C6N 72(3) 3 21
C5N C3N C6N 108(3) 4 21
C2N C3N C6N 23(3) . 21
C4N C3N C6N 115(2) . 21
C5N C3N C3N 30(5) 21 20
C3N C3N C3N 120.000(11) 19 20
C5N C3N C3N 13(2) 3 20
C5N C3N C3N 108(2) 4 20
C2N C3N C3N 91.5(12) . 20
C4N C3N C3N 56.2(14) . 20
C6N C3N C3N 71(3) 21 20
C5N C3N C2N 121(5) 21 19
C3N C3N C2N 60.5(16) 19 19
C5N C3N C2N 113(3) 3 19
C5N C3N C2N 64(2) 4 19
C2N C3N C2N 29.0(15) . 19
C4N C3N C2N 109(2) . 19
C6N C3N C2N 49(2) 21 19
C3N C3N C2N 105.4(12) 20 19
C5N C3N C6N 57(4) 21 3
C3N C3N C6N 116.0(13) 19 3
C5N C3N C6N 53(2) 3 3
C5N C3N C6N 111(3) 4 3
C2N C3N C6N 41.1(17) . 3
C4N C3N C6N 98(2) . 3
C6N C3N C6N 20(4) 21 3
C3N C3N C6N 52(2) 20 3
C2N C3N C6N 63.7(16) 19 3
C5N C3N C5N 122(5) 21 20
C3N C3N C5N 28(2) 19 20
C5N C3N C5N 106(4) 3 20
C5N C3N C5N 16(4) 4 20
C2N C3N C5N 92(2) . 20
C4N C3N C5N 50.2(15) . 20
C6N C3N C5N 102(2) 21 20
C3N C3N C5N 92(2) 20 20
C2N C3N C5N 66(2) 19 20
C6N C3N C5N 101(2) 3 20
C5N C3N C6N 125(6) 21 4
C3N C3N C6N 47.7(14) 19 4
C5N C3N C6N 113(3) 3 4
C5N C3N C6N 48(2) 4 4
C2N C3N C6N 43.4(16) . 4
C4N C3N C6N 94(2) . 4
C6N C3N C6N 61(3) 21 4
C3N C3N C6N 102.1(14) 20 4
C2N C3N C6N 16(2) 19 4
C6N C3N C6N 70.7(17) 3 4
C5N C3N C6N 50(2) 20 4
C5N C4N C5N 27(6) 21 3
C5N C4N C5N 76(5) 21 4
C5N C4N C5N 98.3(19) 3 4
C5N C4N C5N 115(4) 21 .
C5N C4N C5N 98.3(19) 3 .
C5N C4N C5N 98.3(19) 4 .
C5N C4N C5N 98.3(19) 21 19
C5N C4N C5N 76(5) 3 19
C5N C4N C5N 115(4) 4 19
C5N C4N C5N 27(6) . 19
C5N C4N C5N 98.3(19) 21 20
C5N C4N C5N 115(4) 3 20
C5N C4N C5N 27(6) 4 20
C5N C4N C5N 76(5) . 20
C5N C4N C5N 98.3(19) 19 20
C5N C4N C3N 22(3) 21 .
C5N C4N C3N 48(3) 3 .
C5N C4N C3N 55(4) 4 .
C5N C4N C3N 119.7(18) . .
C5N C4N C3N 111(2) 19 .
C5N C4N C3N 79(3) 20 .
C5N C4N C3N 55(4) 21 19
C5N C4N C3N 79(3) 3 19
C5N C4N C3N 22(3) 4 19
C5N C4N C3N 111(2) . 19
C5N C4N C3N 119.7(18) 19 19
C5N C4N C3N 48(3) 20 19
C3N C4N C3N 33(3) . 19
C5N C4N C3N 48(3) 21 20
C5N C4N C3N 22(3) 3 20
C5N C4N C3N 111(2) 4 20
C5N C4N C3N 79(3) . 20
C5N C4N C3N 55(4) 19 20
C5N C4N C3N 119.7(18) 20 20
C3N C4N C3N 68(3) . 20
C3N C4N C3N 95.8(15) 19 20
C5N C4N C3N 119.7(18) 21 21
C5N C4N C3N 111(2) 3 21
C5N C4N C3N 79(3) 4 21
C5N C4N C3N 22(3) . 21
C5N C4N C3N 48(3) 19 21
C5N C4N C3N 55(4) 20 21
C3N C4N C3N 115(2) . 21
C3N C4N C3N 95.8(15) 19 21
C3N C4N C3N 95.8(15) 20 21
C5N C4N C3N 111(2) 21 3
C5N C4N C3N 119.7(18) 3 3
C5N C4N C3N 48(3) 4 3
C5N C4N C3N 55(4) . 3
C5N C4N C3N 79(3) 19 3
C5N C4N C3N 22(3) 20 3
C3N C4N C3N 95.8(15) . 3
C3N C4N C3N 68(3) 19 3
C3N C4N C3N 115(2) 20 3
C3N C4N C3N 33(3) 21 3
C5N C4N C3N 79(3) 21 4
C5N C4N C3N 55(4) 3 4
C5N C4N C3N 119.7(18) 4 4
C5N C4N C3N 48(3) . 4
C5N C4N C3N 22(3) 19 4
C5N C4N C3N 111(2) 20 4
C3N C4N C3N 95.8(15) . 4
C3N C4N C3N 115(2) 19 4
C3N C4N C3N 33(3) 20 4
C3N C4N C3N 68(3) 21 4
C3N C4N C3N 95.8(15) 3 4
C3N C5N C5N 150(5) 21 19
C3N C5N C3N 136(6) 21 4
C5N C5N C3N 13(2) 19 4
C3N C5N C3N 19(3) 21 3
C5N C5N C3N 132(2) 19 3
C3N C5N C3N 119(3) 4 3
C3N C5N C4N 80(4) 21 .
C5N C5N C4N 77(3) 19 .
C3N C5N C4N 66(2) 4 .
C3N C5N C4N 63(2) 3 .
C3N C5N C6N 85(5) 21 .
C5N C5N C6N 90(3) 19 .
C3N C5N C6N 87(4) 4 .
C3N C5N C6N 88(4) 3 .
C4N C5N C6N 119(3) . .
C3N C5N C6N 106(6) 21 19
C5N C5N C6N 66(4) 19 19
C3N C5N C6N 64(4) 4 19
C3N C5N C6N 104(3) 3 19
C4N C5N C6N 110(3) . 19
C6N C5N C6N 24(5) . 19
C3N C5N C2N 64(4) 21 21
C5N C5N C2N 109(3) 19 21
C3N C5N C2N 104(3) 4 21
C3N C5N C2N 68(3) 3 21
C4N C5N C2N 113(3) . 21
C6N C5N C2N 21(3) . 21
C6N C5N C2N 44(2) 19 21
C3N C5N C5N 31(4) 21 20
C5N C5N C5N 120.000(13) 19 20
C3N C5N C5N 107(2) 4 20
C3N C5N C5N 12(2) 3 20
C4N C5N C5N 52(3) . 20
C6N C5N C5N 90(3) . 20
C6N C5N C5N 102(2) 19 20
C2N C5N C5N 72(2) 21 20
C3N C5N C3N 118(5) 21 20
C5N C5N C3N 32(2) 19 20
C3N C5N C3N 19.1(19) 4 20
C3N C5N C3N 99(3) 3 20
C4N C5N C3N 50.6(15) . 20
C6N C5N C3N 88(3) . 20
C6N C5N C3N 68(4) 19 20
C2N C5N C3N 99(2) 21 20
C5N C5N C3N 88(2) 20 20
C3N C5N C2N 113(5) 21 4
C5N C5N C2N 52.1(18) 19 4
C3N C5N C2N 49(2) 4 4
C3N C5N C2N 106(3) 3 4
C4N C5N C2N 97(2) . 4
C6N C5N C2N 39(3) . 4
C6N C5N C2N 16(3) 19 4
C2N C5N C2N 56(2) 21 4
C5N C5N C2N 100.9(17) 20 4
C3N C5N C2N 52.3(18) 20 4
C3N C5N C2N 46(4) 21 3
C5N C5N C2N 117.2(19) 19 3
C3N C5N C2N 108(3) 4 3
C3N C5N C2N 46.4(17) 3 3
C4N C5N C2N 94(2) . 3
C6N C5N C2N 42(3) . 3
C6N C5N C2N 61(2) 19 3
C2N C5N C2N 22.6(17) 21 3
C5N C5N C2N 49.8(13) 20 3
C3N C5N C2N 96(2) 20 3
C2N C5N C2N 68.5(15) 4 3
C2N C6N C6N 153(4) 21 19
C2N C6N C2N 140(5) 21 4
C6N C6N C2N 13(2) 19 4
C2N C6N C2N 20(3) 21 3
C6N C6N C2N 134(2) 19 3
C2N C6N C2N 121(3) 4 3
C2N C6N C5N 94(5) 21 .
C6N C6N C5N 90(3) 19 .
C2N C6N C5N 92(4) 4 .
C2N C6N C5N 92(4) 3 .
C2N C6N N1N 78(3) 21 .
C6N C6N N1N 77(3) 19 .
C2N C6N N1N 65(2) 4 .
C2N C6N N1N 62.4(17) 3 .
C5N C6N N1N 120(3) . .
C2N C6N C3N 73(5) 21 21
C6N C6N C3N 109(3) 19 21
C2N C6N C3N 108(3) 4 21
C2N C6N C3N 71(3) 3 21
C5N C6N C3N 21(3) . 21
N1N C6N C3N 113(3) . 21
C2N C6N C5N 116(6) 21 19
C6N C6N C5N 66(4) 19 19
C2N C6N C5N 68(4) 4 19
C2N C6N C5N 108(3) 3 19
C5N C6N C5N 25(5) . 19
N1N C6N C5N 111(3) . 19
C3N C6N C5N 44(3) 21 19
C2N C6N C6N 34(4) 21 20
C6N C6N C6N 120.00(3) 19 20
C2N C6N C6N 107(2) 4 20
C2N C6N C6N 14(3) 3 20
C5N C6N C6N 90(3) . 20
N1N C6N C6N 52(3) . 20
C3N C6N C6N 72(2) 21 20
C5N C6N C6N 102(2) 19 20
C2N C6N C3N 123(5) 21 4
C6N C6N C3N 52(2) 19 4
C2N C6N C3N 52(2) 4 4
C2N C6N C3N 110(3) 3 4
C5N C6N C3N 40(3) . 4
N1N C6N C3N 97(3) . 4
C3N C6N C3N 57(2) 21 4
C5N C6N C3N 17(3) 19 4
C6N C6N C3N 100.5(17) 20 4
C2N C6N C2N 122(4) 21 20
C6N C6N C2N 31.4(17) 19 20
C2N C6N C2N 18.8(13) 4 20
C2N C6N C2N 102(3) 3 20
C5N C6N C2N 92(3) . 20
N1N C6N C2N 50.3(18) . 20
C3N C6N C2N 102(3) 21 20
C5N C6N C2N 71(4) 19 20
C6N C6N C2N 88.6(17) 20 20
C3N C6N C2N 53.9(19) 4 20
C2N C6N C3N 54(4) 21 3
C6N C6N C3N 117.6(19) 19 3
C2N C6N C3N 112(3) 4 3
C2N C6N C3N 48(2) 3 3
C5N C6N C3N 43(3) . 3
N1N C6N C3N 92(2) . 3
C3N C6N C3N 24(2) 21 3
C5N C6N C3N 62(2) 19 3
C6N C6N C3N 47.7(14) 20 3
C3N C6N C3N 69.8(17) 4 3
C2N C6N C3N 98(2) 20 3

loop_
_geom_bond_atom_site_label_1
_geom_bond_atom_site_label_2
_geom_bond_distance
_geom_bond_site_symmetry_2
Ni1 O2 2.006(17) 4
Ni1 O2 2.006(17) .
Ni1 O2 2.006(17) 3
Ni1 N1N 2.08(2) 14_556
Ni1 N1N 2.08(2) .
Ni1 O1 2.10(2) .
Ni1 O1 2.099(19) 21
Ni1 O1 2.099(19) 20
Ni1 O1 2.099(19) 19
Ni1 O1 2.099(19) 3
Ni1 O1 2.099(19) 4
O1 C1 1.318(13) .
C1 O1 1.318(14) 20
C1 C2 1.44(2) .
C2 C3 1.402(13) .
C2 C3 1.402(13) 3_655
C3 C2 1.402(13) 4_665
O2 C4 1.388(19) 20
O2 C4 1.39(2) .
O3 C4 1.26(2) .
C4 C5 1.455(19) .
C5 C5 1.35(2) 21_665
C5 C5 1.40(2) 20
N1N C2N 1.387(18) 21
N1N C2N 1.387(18) 3
N1N C2N 1.387(18) 4
N1N C2N 1.387(18) .
N1N C2N 1.387(18) 19
N1N C2N 1.387(18) 20
N1N C6N 1.39(2) .
N1N C6N 1.39(2) 19
N1N C6N 1.39(2) 20
N1N C6N 1.39(2) 21
N1N C6N 1.39(2) 3
N1N C6N 1.39(2) 4
C2N C6N 0.56(8) 21
C2N C2N 0.77(5) 19
C2N C6N 1.15(6) 3
C2N C6N 1.28(6) 4
C2N C3N 1.39(2) .
C2N C5N 1.53(5) 21
C2N C3N 1.59(3) 19
C2N C2N 1.62(5) 20
C2N C6N 1.77(6) 20
C2N C5N 1.84(5) 3
C2N C5N 1.91(5) 4
C3N C5N 0.52(7) 21
C3N C3N 0.80(7) 19
C3N C5N 1.13(8) 3
C3N C5N 1.27(8) 4
C3N C4N 1.392(19) .
C3N C6N 1.45(5) 21
C3N C3N 1.55(6) 20
C3N C2N 1.59(3) 19
C3N C6N 1.75(6) 3
C3N C5N 1.77(5) 20
C3N C6N 1.86(6) 4
C4N C5N 1.38(2) 21
C4N C5N 1.38(2) 3
C4N C5N 1.38(2) 4
C4N C5N 1.38(2) .
C4N C5N 1.38(2) 19
C4N C5N 1.38(2) 20
C4N C3N 1.392(19) 19
C4N C3N 1.392(19) 20
C4N C3N 1.392(19) 21
C4N C3N 1.392(19) 3
C4N C3N 1.392(19) 4
C5N C3N 0.52(7) 21
C5N C5N 0.64(14) 19
C5N C3N 1.13(8) 4
C5N C3N 1.27(8) 3
C5N C6N 1.39(2) .
C5N C6N 1.53(5) 19
C5N C2N 1.53(5) 21
C5N C5N 1.70(11) 20
C5N C3N 1.77(5) 20
C5N C2N 1.84(5) 4
C5N C2N 1.91(5) 3
C6N C2N 0.56(8) 21
C6N C6N 0.63(13) 19
C6N C2N 1.15(6) 4
C6N C2N 1.28(6) 3
C6N C3N 1.45(5) 21
C6N C5N 1.53(5) 19
C6N C6N 1.70(10) 20
C6N C3N 1.75(6) 4
C6N C2N 1.77(6) 20
C6N C3N 1.86(6) 3

loop_
_platon_squeeze_void_nr
_platon_squeeze_void_average_x
_platon_squeeze_void_average_y
_platon_squeeze_void_average_z
_platon_squeeze_void_volume
_platon_squeeze_void_count_electrons
_platon_squeeze_void_content
1 -0.037 0.452 0.000 413 28 ' '
2 -0.037 0.452 0.500 413 28 ' '
